data_4314497
loop_
_publ_author_name
'Sib Sankar Mal'
'Nadeen H. Nsouli'
'Mauro Carraro'
'Andrea Sartorel'
'Gianfranco Scorrano'
'Holger Oelrich'
'Lorenz Walder'
'Marcella Bonchio'
'Ulrich Kortz'

_publ_contact_author_address
;
Jacobs University, School of Engineering and Science, 
P.O. Box 750 561, 28725 Bremen, Germany
;
_publ_contact_author_email u.kortz@jacobs-university.de
_publ_contact_author_name 'Ulrich Kortz'
_publ_section_title
;
 Peroxo-Zr/Hf-Containing Undecatungstosilicates and -Germanates
;
_journal_name_full 'Inorganic Chemistry'
_journal_page_first 7
_journal_page_last 9
_journal_paper_doi 10.1021/ic902203p
_journal_volume 49
_journal_year 2010
_chemical_formula_sum 'Ge2 H50 K12 O107 W22 Zr2'
_chemical_formula_weight 6603.9
_chemical_name_systematic
;
 ?
;
_space_group_IT_number 2
_symmetry_cell_setting triclinic
_symmetry_space_group_name_Hall '-P 1'
_symmetry_space_group_name_H-M 'P -1'
_atom_sites_solution_primary direct
_atom_sites_solution_secondary difmap
_audit_creation_method SHELXL-97
_cell_angle_alpha 91.249(3)
_cell_angle_beta 92.891(2)
_cell_angle_gamma 103.628(2)
_cell_formula_units_Z 1
_cell_length_a 11.5114(4)
_cell_length_b 12.6316(6)
_cell_length_c 19.0236(10)
_cell_measurement_reflns_used 7769
_cell_measurement_temperature 173(2)
_cell_measurement_theta_max 26.62
_cell_measurement_theta_min 3.56
_cell_volume 2683.3(2)
_computing_cell_refinement 'Bruker SMART'
_computing_data_collection 'Bruker SMART'
_computing_data_reduction 'Bruker SAINT'
_computing_molecular_graphics 'Bruker SHELXTL'
_computing_publication_material 'Bruker SHELXTL'
_computing_structure_refinement 'SHELXL-97 (Sheldrick, 1997)'
_computing_structure_solution 'SHELXS-97 (Sheldrick, 1990)'
_diffrn_ambient_temperature 173(2)
_diffrn_measured_fraction_theta_full 0.984
_diffrn_measured_fraction_theta_max 0.984
_diffrn_measurement_device_type 'CCD area detector'
_diffrn_measurement_method 'phi scans'
_diffrn_radiation_monochromator graphite
_diffrn_radiation_source 'sealed tube'
_diffrn_radiation_type MoK\a
_diffrn_radiation_wavelength 0.71073
_diffrn_reflns_av_R_equivalents 0.0975
_diffrn_reflns_av_sigmaI/netI 0.0413
_diffrn_reflns_limit_h_max 15
_diffrn_reflns_limit_h_min -14
_diffrn_reflns_limit_k_max 16
_diffrn_reflns_limit_k_min -16
_diffrn_reflns_limit_l_max 25
_diffrn_reflns_limit_l_min -25
_diffrn_reflns_number 227743
_diffrn_reflns_theta_full 27.93
_diffrn_reflns_theta_max 27.93
_diffrn_reflns_theta_min 2.88
_exptl_absorpt_coefficient_mu 24.632
_exptl_absorpt_correction_T_max 0.2974
_exptl_absorpt_correction_T_min 0.0588
_exptl_absorpt_correction_type multi-scan
_exptl_absorpt_process_details SADABS
_exptl_crystal_colour 'pale yellow'
_exptl_crystal_density_diffrn 4.035
_exptl_crystal_density_meas 0
_exptl_crystal_density_method 'not measured'
_exptl_crystal_description rod
_exptl_crystal_F_000 2870
_exptl_crystal_size_max 0.33
_exptl_crystal_size_mid 0.13
_exptl_crystal_size_min 0.07
_refine_diff_density_max 4.115
_refine_diff_density_min -2.154
_refine_diff_density_rms 0.435
_refine_ls_extinction_method none
_refine_ls_goodness_of_fit_ref 1.068
_refine_ls_matrix_type full
_refine_ls_number_parameters 390
_refine_ls_number_reflns 12649
_refine_ls_number_restraints 0
_refine_ls_restrained_S_all 1.068
_refine_ls_R_factor_all 0.0698
_refine_ls_R_factor_gt 0.0502
_refine_ls_shift/su_max 0.001
_refine_ls_shift/su_mean 0.000
_refine_ls_structure_factor_coef Fsqd
_refine_ls_weighting_details 'calc w=1/[\s^2^(Fo^2^)+(0.0800P)^2^+48.0000P] where P=(Fo^2^+2Fc^2^)/3'
_refine_ls_weighting_scheme calc
_refine_ls_wR_factor_gt 0.1373
_refine_ls_wR_factor_ref 0.1518
_reflns_number_gt 9638
_reflns_number_total 12649
_reflns_threshold_expression >2sigma(I)
_cod_data_source_file ic902203p_si_002_2.cif
_cod_data_source_block gezr
_cod_depositor_comments
;
The following automatic conversions were performed:

'_symmetry_cell_setting' value 'Triclinic' changed to 'triclinic'
according to the built-in table from CIF Core dictionary named
'cif_core.dic' version 2.4.1 from 2010-06-29.

Automatic conversion script
Id: cif_fix_values 1646 2011-03-28 12:23:43Z adriana 
;
_cod_original_formula_sum 'H50 Ge2 K12 O107 W22 Zr2'
_cod_database_code 4314497

loop_
_symmetry_equiv_pos_as_xyz
'x, y, z'
'-x, -y, -z'

loop_
_atom_site_label
_atom_site_type_symbol
_atom_site_fract_x
_atom_site_fract_y
_atom_site_fract_z
_atom_site_U_iso_or_equiv
_atom_site_adp_type
_atom_site_occupancy
_atom_site_symmetry_multiplicity
_atom_site_calc_flag
_atom_site_refinement_flags
_atom_site_disorder_assembly
_atom_site_disorder_group
W1 W 0.46834(5) 0.56809(4) 0.15936(3) 0.02859(14) Uani 1 1 d . . .
W2 W 0.70903(5) 0.47629(4) 0.12086(3) 0.02840(13) Uani 1 1 d . . .
W3 W 0.56200(5) 0.39323(4) 0.26752(3) 0.02768(13) Uani 1 1 d . . .
W4 W 1.00601(5) 0.74207(4) 0.36765(3) 0.03023(14) Uani 1 1 d . . .
W5 W 0.99332(5) 0.56538(4) 0.23206(3) 0.02809(13) Uani 1 1 d . . .
W6 W 0.84254(5) 0.48509(4) 0.37645(3) 0.02724(13) Uani 1 1 d . . .
W7 W 0.89761(5) 0.93696(4) 0.25423(3) 0.02979(14) Uani 1 1 d . . .
W8 W 0.88889(5) 0.76246(4) 0.11624(3) 0.02975(14) Uani 1 1 d . . .
W9 W 0.64522(6) 0.85232(4) 0.15392(3) 0.03013(14) Uani 1 1 d . . .
W10 W 0.73389(6) 0.83588(4) 0.41636(3) 0.03011(14) Uani 1 1 d . . .
W11 W 0.48209(5) 0.75756(4) 0.31589(3) 0.02968(14) Uani 1 1 d . . .
Ge Ge 0.73217(12) 0.66447(10) 0.26848(7) 0.0230(3) Uani 1 1 d . . .
Zr Zr 0.56055(12) 0.56852(10) 0.43420(7) 0.0255(3) Uani 1 1 d . . .
O1T O 0.3354(8) 0.5542(8) 0.1112(5) 0.032(2) Uiso 1 1 d . . .
O1GE O 0.6423(8) 0.5564(7) 0.2180(5) 0.0265(19) Uiso 1 1 d . . .
O1ZR O 0.7357(8) 0.5452(7) 0.4159(5) 0.031(2) Uiso 1 1 d . . .
O2T O 0.7351(9) 0.4036(8) 0.0486(6) 0.036(2) Uiso 1 1 d . . .
O2GE O 0.8610(8) 0.6267(7) 0.2996(5) 0.0276(19) Uiso 1 1 d . . .
O2ZR O 0.6587(8) 0.7299(7) 0.4731(5) 0.0276(19) Uiso 1 1 d . . .
O3ZR O 0.5214(8) 0.4692(7) 0.3402(5) 0.029(2) Uiso 1 1 d . . .
O3T O 0.4899(9) 0.2608(8) 0.2821(5) 0.036(2) Uiso 1 1 d . . .
O3GE O 0.7807(8) 0.7727(7) 0.2145(5) 0.0278(19) Uiso 1 1 d . . .
O4ZR O 0.4430(8) 0.6608(7) 0.3840(5) 0.030(2) Uiso 1 1 d . . .
O4T O 1.1279(9) 0.8065(8) 0.4212(6) 0.037(2) Uiso 1 1 d . . .
O4GE O 0.6525(8) 0.7010(7) 0.3359(5) 0.0279(19) Uiso 1 1 d . . .
O5ZP O 0.3804(8) 0.4858(7) 0.4634(5) 0.030(2) Uiso 1 1 d . . .
O5T O 1.1063(9) 0.5219(8) 0.1926(6) 0.036(2) Uiso 1 1 d . . .
O6ZP O 0.4305(8) 0.5842(7) 0.5135(5) 0.0269(19) Uiso 1 1 d . . .
O6T O 0.8597(8) 0.3849(8) 0.4329(5) 0.032(2) Uiso 1 1 d . . .
O7T O 0.9924(9) 1.0643(8) 0.2692(6) 0.037(2) Uiso 1 1 d . . .
O8T O 0.9669(9) 0.7776(8) 0.0418(6) 0.038(2) Uiso 1 1 d . . .
O9T O 0.5681(9) 0.9298(8) 0.1051(5) 0.036(2) Uiso 1 1 d . . .
O10T O 0.7780(9) 0.9430(8) 0.4756(5) 0.035(2) Uiso 1 1 d . . .
O11T O 0.3584(9) 0.8132(8) 0.3107(6) 0.040(2) Uiso 1 1 d . . .
O12 O 0.5556(8) 0.5042(7) 0.0921(5) 0.031(2) Uiso 1 1 d . . .
O13 O 0.4368(8) 0.4332(7) 0.2072(5) 0.029(2) Uiso 1 1 d . . .
O19 O 0.5575(8) 0.7068(7) 0.1312(5) 0.031(2) Uiso 1 1 d . . .
O23 O 0.6303(8) 0.3615(7) 0.1757(5) 0.031(2) Uiso 1 1 d . . .
O25 O 0.8549(8) 0.4892(7) 0.1770(5) 0.031(2) Uiso 1 1 d . . .
O28 O 0.7795(8) 0.6253(7) 0.0978(5) 0.030(2) Uiso 1 1 d . . .
O36 O 0.7183(8) 0.4055(7) 0.3088(5) 0.029(2) Uiso 1 1 d . . .
O45 O 1.0871(8) 0.6717(7) 0.2997(5) 0.031(2) Uiso 1 1 d . . .
O46 O 0.9742(8) 0.6037(7) 0.4147(5) 0.0265(19) Uiso 1 1 d . . .
O47 O 0.9945(8) 0.8497(7) 0.3024(5) 0.030(2) Uiso 1 1 d . . .
O56 O 0.9575(8) 0.4646(7) 0.3042(5) 0.031(2) Uiso 1 1 d . . .
O58 O 0.9782(8) 0.6866(7) 0.1751(5) 0.028(2) Uiso 1 1 d . . .
O78 O 0.9655(9) 0.8937(8) 0.1684(5) 0.035(2) Uiso 1 1 d . . .
O79 O 0.7725(8) 0.9710(8) 0.1945(5) 0.032(2) Uiso 1 1 d . . .
O89 O 0.7602(8) 0.8302(8) 0.0875(5) 0.032(2) Uiso 1 1 d . . .
O101 O 0.5876(8) 0.8665(7) 0.3805(5) 0.030(2) Uiso 1 1 d . . .
O111 O 0.4437(8) 0.6459(7) 0.2419(5) 0.031(2) Uiso 1 1 d . . .
O410 O 0.8775(8) 0.7811(7) 0.4127(5) 0.031(2) Uiso 1 1 d . . .
O710 O 0.8058(8) 0.9140(7) 0.3318(5) 0.031(2) Uiso 1 1 d . . .
O911 O 0.5712(8) 0.8414(7) 0.2389(5) 0.029(2) Uiso 1 1 d . . .
K1 K 1.0690(3) 0.2821(3) 0.3137(2) 0.0468(8) Uiso 1 1 d . . .
K2 K 1.2151(3) 0.5942(3) 0.42642(19) 0.0405(7) Uiso 1 1 d . . .
K3 K 0.1462(6) 0.3745(6) 0.0726(4) 0.0537(16) Uiso 0.60 1 d P . .
K4 K 1.3622(7) 0.9524(6) 0.4361(4) 0.0460(16) Uiso 0.50 1 d P . .
K6 K 1.1892(7) 1.0195(7) 0.3729(5) 0.0539(19) Uiso 0.50 1 d P . .
K7 K 0.6381(9) 0.1535(8) 0.1294(6) 0.053(2) Uiso 0.40 1 d P . .
O1W O 1.2127(16) 0.2683(14) 0.1999(10) 0.060(4) Uiso 0.75 1 d P . .
O2W O 0.9973(18) 0.1134(16) 0.4297(11) 0.067(5) Uiso 0.70 1 d P . .
O3W O 0.8302(12) 0.2444(10) 0.2389(7) 0.057(3) Uiso 1 1 d . . .
O4W O 1.1083(11) 0.3683(10) 0.4481(7) 0.051(3) Uiso 1 1 d . . .
O5W O 1.2511(10) 0.4714(9) 0.3106(6) 0.042(2) Uiso 1 1 d . . .
O6W O 0.7101(12) 0.7591(11) 0.6220(8) 0.049(3) Uiso 0.85 1 d P . .
O7W O 0.3783(14) 0.3213(12) 0.0298(8) 0.057(4) Uiso 0.85 1 d P . .
O8W O 0.2147(12) 0.8383(11) 0.1916(8) 0.060(3) Uiso 0.95 1 d P . .
O9W O 0.702(5) 0.134(4) 0.348(3) 0.062(14) Uiso 0.25 1 d P . .
O10W O 0.7414(16) 0.1434(14) 0.4434(10) 0.036(4) Uiso 0.55 1 d P . .
O11W O 0.904(2) 0.246(2) 0.1004(14) 0.057(6) Uiso 0.50 1 d P . .
O12W O 0.603(2) 0.196(2) 0.4677(15) 0.069(7) Uiso 0.55 1 d P . .
O13W O 0.396(3) 0.117(3) 0.0852(18) 0.071(9) Uiso 0.45 1 d P . .
O14W O 0.496(2) 0.1716(19) 0.1008(13) 0.049(6) Uiso 0.50 1 d P . .
O15W O 1.196(3) 0.065(3) 0.1511(19) 0.038(8) Uiso 0.30 1 d P . .
O16W O 0.806(3) -0.008(2) -0.0065(16) 0.058(7) Uiso 0.45 1 d P . .
O17W O 0.290(3) 0.065(2) 0.2319(17) 0.051(7) Uiso 0.40 1 d P . .
O18W O 0.638(3) 0.083(2) 0.2977(17) 0.063(8) Uiso 0.45 1 d P . .
O19W O 0.8109(6) 0.3103(6) -0.0673(4) 0.0119(14) Uiso 1 1 d . . .
O20W O 0.4134(9) 0.0400(8) 0.2159(6) 0.040(2) Uiso 1 1 d . . .
O21W O 0.6244(10) 0.0827(9) -0.0042(6) 0.045(3) Uiso 1 1 d . . .

loop_
_atom_site_aniso_label
_atom_site_aniso_U_11
_atom_site_aniso_U_22
_atom_site_aniso_U_33
_atom_site_aniso_U_23
_atom_site_aniso_U_13
_atom_site_aniso_U_12
W1 0.0387(3) 0.0308(3) 0.0191(3) 0.0007(2) 0.0014(2) 0.0141(2)
W2 0.0394(3) 0.0293(3) 0.0188(3) -0.0028(2) 0.0003(2) 0.0135(2)
W3 0.0393(3) 0.0240(3) 0.0208(3) -0.0012(2) -0.0001(2) 0.0102(2)
W4 0.0432(3) 0.0270(3) 0.0195(3) 0.0017(2) 0.0000(2) 0.0067(2)
W5 0.0370(3) 0.0284(3) 0.0204(3) 0.0019(2) 0.0018(2) 0.0108(2)
W6 0.0383(3) 0.0255(3) 0.0193(3) 0.0028(2) 0.0008(2) 0.0103(2)
W7 0.0455(3) 0.0239(3) 0.0208(3) 0.0024(2) 0.0070(2) 0.0087(2)
W8 0.0449(3) 0.0302(3) 0.0174(3) 0.0034(2) 0.0052(2) 0.0145(2)
W9 0.0468(3) 0.0293(3) 0.0187(3) 0.0050(2) 0.0053(2) 0.0166(2)
W10 0.0486(3) 0.0230(3) 0.0180(3) -0.0001(2) 0.0057(2) 0.0063(2)
W11 0.0459(3) 0.0278(3) 0.0197(3) 0.0038(2) 0.0073(2) 0.0162(2)
Ge 0.0349(8) 0.0215(6) 0.0137(6) 0.0009(5) 0.0018(5) 0.0085(5)
Zr 0.0378(7) 0.0234(6) 0.0160(6) 0.0014(5) 0.0013(5) 0.0083(5)

loop_
_atom_type_symbol
_atom_type_description
_atom_type_scat_dispersion_real
_atom_type_scat_dispersion_imag
_atom_type_scat_source
O O 0.0106 0.0060 'International Tables Vol C Tables 4.2.6.8 and 6.1.1.4'
H H 0.0000 0.0000 'International Tables Vol C Tables 4.2.6.8 and 6.1.1.4'
K K 0.2009 0.2494 'International Tables Vol C Tables 4.2.6.8 and 6.1.1.4'
Ge Ge 0.1547 1.8001 'International Tables Vol C Tables 4.2.6.8 and 6.1.1.4'
Zr Zr -2.9673 0.5597 'International Tables Vol C Tables 4.2.6.8 and 6.1.1.4'
W W -0.8490 6.8722 'International Tables Vol C Tables 4.2.6.8 and 6.1.1.4'

loop_
_geom_angle_atom_site_label_1
_geom_angle_atom_site_label_2
_geom_angle_atom_site_label_3
_geom_angle
_geom_angle_site_symmetry_1
_geom_angle_site_symmetry_3
_geom_angle_publ_flag
O1T W1 O111 102.4(4) . . ?
O1T W1 O19 101.9(4) . . ?
O111 W1 O19 84.8(4) . . ?
O1T W1 O13 100.3(4) . . ?
O111 W1 O13 91.4(4) . . ?
O19 W1 O13 157.8(4) . . ?
O1T W1 O12 99.4(4) . . ?
O111 W1 O12 157.8(4) . . ?
O19 W1 O12 86.7(4) . . ?
O13 W1 O12 88.8(4) . . ?
O1T W1 O1GE 170.3(4) . . ?
O111 W1 O1GE 84.7(4) . . ?
O19 W1 O1GE 85.3(4) . . ?
O13 W1 O1GE 72.6(3) . . ?
O12 W1 O1GE 74.2(4) . . ?
O2T W2 O23 100.2(4) . . ?
O2T W2 O25 101.2(4) . . ?
O23 W2 O25 90.7(4) . . ?
O2T W2 O28 102.7(4) . . ?
O23 W2 O28 157.2(4) . . ?
O25 W2 O28 84.2(4) . . ?
O2T W2 O12 100.8(4) . . ?
O23 W2 O12 89.5(4) . . ?
O25 W2 O12 157.6(4) . . ?
O28 W2 O12 87.0(4) . . ?
O2T W2 O1GE 170.6(4) . . ?
O23 W2 O1GE 73.2(4) . . ?
O25 W2 O1GE 85.7(4) . . ?
O28 W2 O1GE 84.2(4) . . ?
O12 W2 O1GE 72.9(4) . . ?
O2T W2 K7 61.9(4) . . ?
O23 W2 K7 39.0(3) . . ?
O25 W2 K7 90.7(3) . . ?
O28 W2 K7 162.5(3) . . ?
O12 W2 K7 103.3(3) . . ?
O1GE W2 K7 112.1(3) . . ?
O3T W3 O3ZR 103.4(5) . . ?
O3T W3 O36 103.5(4) . . ?
O3ZR W3 O36 92.1(4) . . ?
O3T W3 O13 98.7(4) . . ?
O3ZR W3 O13 89.4(4) . . ?
O36 W3 O13 156.8(4) . . ?
O3T W3 O23 96.3(4) . . ?
O3ZR W3 O23 160.1(4) . . ?
O36 W3 O23 86.0(4) . . ?
O13 W3 O23 84.7(4) . . ?
O3T W3 O1GE 164.9(4) . . ?
O3ZR W3 O1GE 88.2(4) . . ?
O36 W3 O1GE 85.4(4) . . ?
O13 W3 O1GE 71.5(3) . . ?
O23 W3 O1GE 71.9(3) . . ?
O4T W4 O47 102.1(4) . . ?
O4T W4 O410 102.2(4) . . ?
O47 W4 O410 86.9(4) . . ?
O4T W4 O46 96.9(4) . . ?
O47 W4 O46 161.0(4) . . ?
O410 W4 O46 90.2(4) . . ?
O4T W4 O45 99.1(4) . . ?
O47 W4 O45 89.9(4) . . ?
O410 W4 O45 158.7(4) . . ?
O46 W4 O45 86.0(4) . . ?
O4T W4 O2GE 168.3(4) . . ?
O47 W4 O2GE 87.0(4) . . ?
O410 W4 O2GE 85.4(4) . . ?
O46 W4 O2GE 74.0(3) . . ?
O45 W4 O2GE 73.3(4) . . ?
O4T W4 K2 60.7(3) . . ?
O47 W4 K2 138.7(3) . . ?
O410 W4 K2 131.5(3) . . ?
O46 W4 K2 52.3(3) . . ?
O45 W4 K2 59.9(3) . . ?
O2GE W4 K2 107.6(2) . . ?
O4T W4 K6 48.3(4) . . ?
O47 W4 K6 54.1(3) . . ?
O410 W4 K6 94.0(3) . . ?
O46 W4 K6 145.0(3) . . ?
O45 W4 K6 101.2(3) . . ?
O2GE W4 K6 141.0(3) . . ?
K2 W4 K6 101.82(14) . . ?
O5T W5 O56 101.3(4) . . ?
O5T W5 O25 102.1(4) . . ?
O56 W5 O25 90.6(4) . . ?
O5T W5 O45 100.0(4) . . ?
O56 W5 O45 89.8(4) . . ?
O25 W5 O45 157.3(4) . . ?
O5T W5 O58 101.6(4) . . ?
O56 W5 O58 157.0(4) . . ?
O25 W5 O58 83.9(4) . . ?
O45 W5 O58 86.9(4) . . ?
O5T W5 O2GE 171.5(4) . . ?
O56 W5 O2GE 74.4(4) . . ?
O25 W5 O2GE 85.4(4) . . ?
O45 W5 O2GE 72.9(4) . . ?
O58 W5 O2GE 82.9(4) . . ?
O6T W6 O1ZR 104.0(4) . . ?
O6T W6 O36 102.0(4) . . ?
O1ZR W6 O36 89.9(4) . . ?
O6T W6 O46 99.2(4) . . ?
O1ZR W6 O46 91.1(4) . . ?
O36 W6 O46 157.9(4) . . ?
O6T W6 O56 99.5(4) . . ?
O1ZR W6 O56 156.5(4) . . ?
O36 W6 O56 85.4(4) . . ?
O46 W6 O56 84.9(4) . . ?
O6T W6 O2GE 168.4(4) . . ?
O1ZR W6 O2GE 84.7(4) . . ?
O36 W6 O2GE 85.4(4) . . ?
O46 W6 O2GE 72.7(3) . . ?
O56 W6 O2GE 71.9(3) . . ?
O6T W6 K2 40.8(3) . 2_766 ?
O1ZR W6 K2 65.5(3) . 2_766 ?
O36 W6 K2 113.6(3) . 2_766 ?
O46 W6 K2 86.7(3) . 2_766 ?
O56 W6 K2 137.0(3) . 2_766 ?
O2GE W6 K2 143.6(2) . 2_766 ?
O7T W7 O710 105.3(5) . . ?
O7T W7 O79 101.3(4) . . ?
O710 W7 O79 93.9(4) . . ?
O7T W7 O47 99.0(4) . . ?
O710 W7 O47 85.2(4) . . ?
O79 W7 O47 159.2(4) . . ?
O7T W7 O78 98.6(5) . . ?
O710 W7 O78 155.2(4) . . ?
O79 W7 O78 87.6(4) . . ?
O47 W7 O78 84.7(4) . . ?
O7T W7 O3GE 170.0(4) . . ?
O710 W7 O3GE 84.2(4) . . ?
O79 W7 O3GE 74.6(4) . . ?
O47 W7 O3GE 84.6(4) . . ?
O78 W7 O3GE 72.3(4) . . ?
O7T W7 K6 51.2(4) . . ?
O710 W7 K6 91.4(3) . . ?
O79 W7 K6 152.3(3) . . ?
O47 W7 K6 48.4(3) . . ?
O78 W7 K6 98.6(3) . . ?
O3GE W7 K6 133.0(3) . . ?
O8T W8 O28 101.9(4) . . ?
O8T W8 O58 102.4(4) . . ?
O28 W8 O58 86.3(4) . . ?
O8T W8 O78 101.0(5) . . ?
O28 W8 O78 157.1(4) . . ?
O58 W8 O78 88.3(4) . . ?
O8T W8 O89 99.7(4) . . ?
O28 W8 O89 87.7(4) . . ?
O58 W8 O89 157.8(4) . . ?
O78 W8 O89 88.9(4) . . ?
O8T W8 O3GE 170.1(4) . . ?
O28 W8 O3GE 85.0(4) . . ?
O58 W8 O3GE 85.0(4) . . ?
O78 W8 O3GE 72.4(4) . . ?
O89 W8 O3GE 73.2(4) . . ?
O8T W8 K3 43.1(4) . 2_665 ?
O28 W8 K3 60.1(3) . 2_665 ?
O58 W8 K3 107.8(3) . 2_665 ?
O78 W8 K3 142.3(3) . 2_665 ?
O89 W8 K3 87.5(3) . 2_665 ?
O3GE W8 K3 140.9(2) . 2_665 ?
O9T W9 O911 102.9(4) . . ?
O9T W9 O19 103.1(4) . . ?
O911 W9 O19 87.7(4) . . ?
O9T W9 O89 100.5(4) . . ?
O911 W9 O89 156.5(4) . . ?
O19 W9 O89 87.8(4) . . ?
O9T W9 O79 97.8(4) . . ?
O911 W9 O79 89.9(4) . . ?
O19 W9 O79 158.9(4) . . ?
O89 W9 O79 86.0(4) . . ?
O9T W9 O3GE 169.2(4) . . ?
O911 W9 O3GE 83.6(4) . . ?
O19 W9 O3GE 85.6(4) . . ?
O89 W9 O3GE 73.1(4) . . ?
O79 W9 O3GE 73.3(4) . . ?
O9T W9 K7 40.0(4) . 1_565 ?
O911 W9 K7 94.8(3) . 1_565 ?
O19 W9 K7 142.6(3) . 1_565 ?
O89 W9 K7 102.7(3) . 1_565 ?
O79 W9 K7 58.5(3) . 1_565 ?
O3GE W9 K7 131.8(3) . 1_565 ?
O10T W10 O2ZR 100.7(4) . . ?
O10T W10 O101 98.6(4) . . ?
O2ZR W10 O101 93.5(4) . . ?
O10T W10 O410 102.1(4) . . ?
O2ZR W10 O410 94.5(4) . . ?
O101 W10 O410 156.0(4) . . ?
O10T W10 O710 97.0(4) . . ?
O2ZR W10 O710 162.2(4) . . ?
O101 W10 O710 85.2(4) . . ?
O410 W10 O710 80.3(4) . . ?
O10T W10 O4GE 172.4(4) . . ?
O2ZR W10 O4GE 79.1(4) . . ?
O101 W10 O4GE 73.9(4) . . ?
O410 W10 O4GE 85.5(4) . . ?
O710 W10 O4GE 83.5(4) . . ?
O11T W11 O4ZR 101.3(5) . . ?
O11T W11 O111 102.2(5) . . ?
O4ZR W11 O111 92.9(4) . . ?
O11T W11 O101 99.2(4) . . ?
O4ZR W11 O101 93.2(4) . . ?
O111 W11 O101 156.0(4) . . ?
O11T W11 O911 97.6(4) . . ?
O4ZR W11 O911 160.9(4) . . ?
O111 W11 O911 81.2(4) . . ?
O101 W11 O911 85.5(4) . . ?
O11T W11 O4GE 172.0(4) . . ?
O4ZR W11 O4GE 77.5(4) . . ?
O111 W11 O4GE 85.8(4) . . ?
O101 W11 O4GE 73.0(4) . . ?
O911 W11 O4GE 84.0(4) . . ?
O11T W11 K4 45.8(4) . 1_455 ?
O4ZR W11 K4 85.2(3) . 1_455 ?
O111 W11 K4 146.2(3) . 1_455 ?
O101 W11 K4 57.5(3) . 1_455 ?
O911 W11 K4 109.7(3) . 1_455 ?
O4GE W11 K4 126.3(3) . 1_455 ?
O11T W11 K2 67.6(4) . 1_455 ?
O4ZR W11 K2 35.1(3) . 1_455 ?
O111 W11 K2 90.7(3) . 1_455 ?
O101 W11 K2 107.4(3) . 1_455 ?
O911 W11 K2 161.4(3) . 1_455 ?
O4GE W11 K2 112.2(2) . 1_455 ?
K4 W11 K2 68.81(12) 1_455 1_455 ?
O4GE Ge O3GE 111.0(4) . . ?
O4GE Ge O2GE 112.4(4) . . ?
O3GE Ge O2GE 105.7(4) . . ?
O4GE Ge O1GE 109.9(4) . . ?
O3GE Ge O1GE 108.8(4) . . ?
O2GE Ge O1GE 108.9(4) . . ?
O3ZR Zr O1ZR 79.9(4) . . ?
O3ZR Zr O2ZR 141.3(4) . . ?
O1ZR Zr O2ZR 83.9(3) . . ?
O3ZR Zr O4ZR 84.4(4) . . ?
O1ZR Zr O4ZR 134.9(4) . . ?
O2ZR Zr O4ZR 82.6(3) . . ?
O3ZR Zr O5ZP 86.0(4) . . ?
O1ZR Zr O5ZP 143.9(3) . . ?
O2ZR Zr O5ZP 125.1(3) . . ?
O4ZR Zr O5ZP 75.6(3) . . ?
O3ZR Zr O5ZP 124.6(3) . 2_666 ?
O1ZR Zr O5ZP 76.8(4) . 2_666 ?
O2ZR Zr O5ZP 84.6(3) . 2_666 ?
O4ZR Zr O5ZP 143.7(4) . 2_666 ?
O5ZP Zr O5ZP 84.6(4) . 2_666 ?
O3ZR Zr O6ZP 85.1(3) . 2_666 ?
O1ZR Zr O6ZP 74.8(3) . 2_666 ?
O2ZR Zr O6ZP 124.0(3) . 2_666 ?
O4ZR Zr O6ZP 145.4(3) . 2_666 ?
O5ZP Zr O6ZP 70.9(3) . 2_666 ?
O5ZP Zr O6ZP 40.5(3) 2_666 2_666 ?
O3ZR Zr O6ZP 125.6(3) . . ?
O1ZR Zr O6ZP 146.4(4) . . ?
O2ZR Zr O6ZP 85.3(3) . . ?
O4ZR Zr O6ZP 74.6(3) . . ?
O5ZP Zr O6ZP 40.6(3) . . ?
O5ZP Zr O6ZP 70.6(3) 2_666 . ?
O6ZP Zr O6ZP 85.2(3) 2_666 . ?
O3ZR Zr O4GE 76.3(3) . . ?
O1ZR Zr O4GE 71.6(3) . . ?
O2ZR Zr O4GE 65.3(3) . . ?
O4ZR Zr O4GE 63.6(3) . . ?
O5ZP Zr O4GE 136.5(3) . . ?
O5ZP Zr O4GE 137.9(3) 2_666 . ?
O6ZP Zr O4GE 143.9(3) 2_666 . ?
O6ZP Zr O4GE 130.7(3) . . ?
O3ZR Zr Zr 109.8(3) . 2_666 ?
O1ZR Zr Zr 112.9(3) . 2_666 ?
O2ZR Zr Zr 108.9(3) . 2_666 ?
O4ZR Zr Zr 112.2(3) . 2_666 ?
O5ZP Zr Zr 42.4(2) . 2_666 ?
O5ZP Zr Zr 42.1(2) 2_666 2_666 ?
O6ZP Zr Zr 42.7(2) 2_666 2_666 ?
O6ZP Zr Zr 42.6(2) . 2_666 ?
O4GE Zr Zr 172.7(2) . 2_666 ?
O3ZR Zr K2 89.0(3) . 1_455 ?
O1ZR Zr K2 168.2(3) . 1_455 ?
O2ZR Zr K2 102.8(2) . 1_455 ?
O4ZR Zr K2 38.8(3) . 1_455 ?
O5ZP Zr K2 37.3(2) . 1_455 ?
O5ZP Zr K2 113.2(2) 2_666 1_455 ?
O6ZP Zr K2 108.2(2) 2_666 1_455 ?
O6ZP Zr K2 44.9(2) . 1_455 ?
O4GE Zr K2 102.2(2) . 1_455 ?
Zr Zr K2 74.37(7) 2_666 1_455 ?
W1 O1T K3 133.2(5) . . ?
Ge O1GE W1 122.8(4) . . ?
Ge O1GE W3 120.9(5) . . ?
W1 O1GE W3 95.0(3) . . ?
Ge O1GE W2 123.2(4) . . ?
W1 O1GE W2 93.2(3) . . ?
W3 O1GE W2 94.3(3) . . ?
W6 O1ZR Zr 156.3(6) . . ?
Ge O2GE W4 121.7(4) . . ?
Ge O2GE W5 126.1(5) . . ?
W4 O2GE W5 94.4(3) . . ?
Ge O2GE W6 118.8(4) . . ?
W4 O2GE W6 94.3(3) . . ?
W5 O2GE W6 93.9(3) . . ?
W10 O2ZR Zr 123.6(5) . . ?
W3 O3ZR Zr 153.3(5) . . ?
Ge O3GE W7 123.5(5) . . ?
Ge O3GE W8 123.7(5) . . ?
W7 O3GE W8 94.4(3) . . ?
Ge O3GE W9 121.0(4) . . ?
W7 O3GE W9 92.9(3) . . ?
W8 O3GE W9 93.2(3) . . ?
W11 O4ZR Zr 126.0(5) . . ?
W11 O4ZR K2 122.6(4) . 1_455 ?
Zr O4ZR K2 111.1(4) . 1_455 ?
W4 O4T K6 104.5(5) . . ?
W4 O4T K4 149.0(6) . . ?
K6 O4T K4 54.3(3) . . ?
W4 O4T K2 90.2(4) . . ?
K6 O4T K2 142.0(4) . . ?
K4 O4T K2 96.2(3) . . ?
Ge O4GE W11 122.6(5) . . ?
Ge O4GE W10 122.5(5) . . ?
W11 O4GE W10 94.6(3) . . ?
Ge O4GE Zr 123.8(4) . . ?
W11 O4GE Zr 92.9(3) . . ?
W10 O4GE Zr 92.0(3) . . ?
O6ZP O5ZP Zr 70.4(5) . . ?
O6ZP O5ZP Zr 69.9(5) . 2_666 ?
Zr O5ZP Zr 95.4(4) . 2_666 ?
O6ZP O5ZP K2 84.3(5) . 1_455 ?
Zr O5ZP K2 112.8(4) . 1_455 ?
Zr O5ZP K2 132.6(4) 2_666 1_455 ?
W5 O5T K3 141.1(5) . 1_655 ?
O5ZP O6ZP Zr 69.6(5) . 2_666 ?
O5ZP O6ZP Zr 69.0(5) . . ?
Zr O6ZP Zr 94.8(3) 2_666 . ?
O5ZP O6ZP K2 64.6(5) . 1_455 ?
Zr O6ZP K2 119.6(4) 2_666 1_455 ?
Zr O6ZP K2 103.0(3) . 1_455 ?
W6 O6T K2 116.3(4) . 2_766 ?
W7 O7T K1 158.9(5) . 1_565 ?
W7 O7T K6 103.0(4) . . ?
K1 O7T K6 86.9(3) 1_565 . ?
W8 O8T K3 113.3(5) . 2_665 ?
W9 O9T K7 116.5(5) . 1_565 ?
W10 O10T K4 130.2(5) . 2_776 ?
W10 O10T K6 138.6(5) . 2_776 ?
K4 O10T K6 53.2(3) 2_776 2_776 ?
W11 O11T K4 109.1(5) . 1_455 ?
W2 O12 W1 119.7(5) . . ?
W1 O13 W3 120.8(5) . . ?
W9 O19 W1 150.5(6) . . ?
W2 O23 W3 120.6(5) . . ?
W2 O23 K7 115.6(5) . . ?
W3 O23 K7 123.5(5) . . ?
W5 O25 W2 155.1(5) . . ?
W8 O28 W2 152.2(6) . . ?
W8 O28 K3 90.9(3) . 2_665 ?
W2 O28 K3 108.0(4) . 2_665 ?
W3 O36 W6 146.1(5) . . ?
W5 O45 W4 119.4(5) . . ?
W5 O45 K2 119.3(4) . . ?
W4 O45 K2 86.7(3) . . ?
W4 O46 W6 118.6(5) . . ?
W4 O46 K2 94.4(3) . . ?
W6 O46 K2 124.7(4) . . ?
W4 O47 W7 149.0(5) . . ?
W4 O47 K6 94.8(4) . . ?
W7 O47 K6 101.9(4) . . ?
W5 O56 W6 119.8(5) . . ?
W5 O56 K1 120.9(4) . . ?
W6 O56 K1 119.4(4) . . ?
W8 O58 W5 152.6(5) . . ?
W8 O78 W7 120.8(5) . . ?
W7 O79 W9 119.0(5) . . ?
W7 O79 K7 149.4(5) . 1_565 ?
W9 O79 K7 91.2(4) . 1_565 ?
W9 O89 W8 120.5(5) . . ?
W10 O101 W11 117.9(5) . . ?
W10 O101 K4 139.7(4) . 1_455 ?
W11 O101 K4 91.9(3) . 1_455 ?
W1 O111 W11 156.6(6) . . ?
W4 O410 W10 154.9(6) . . ?
W7 O710 W10 156.8(5) . . ?
W9 O911 W11 153.3(5) . . ?
O4W K1 O7T 128.5(4) . 1_545 ?
O4W K1 O5W 73.2(4) . . ?
O7T K1 O5W 145.5(3) 1_545 . ?
O4W K1 O1W 135.5(5) . . ?
O7T K1 O1W 77.3(4) 1_545 . ?
O5W K1 O1W 70.1(4) . . ?
O4W K1 O56 78.3(3) . . ?
O7T K1 O56 132.5(3) 1_545 . ?
O5W K1 O56 72.4(3) . . ?
O1W K1 O56 112.4(4) . . ?
O4W K1 O6W 69.8(4) . 2_766 ?
O7T K1 O6W 90.6(4) 1_545 2_766 ?
O5W K1 O6W 71.0(4) . 2_766 ?
O1W K1 O6W 75.2(5) . 2_766 ?
O56 K1 O6W 136.8(4) . 2_766 ?
O4W K1 O3W 121.2(4) . . ?
O7T K1 O3W 70.3(3) 1_545 . ?
O5W K1 O3W 125.7(4) . . ?
O1W K1 O3W 100.5(5) . . ?
O56 K1 O3W 62.3(3) . . ?
O6W K1 O3W 160.8(4) 2_766 . ?
O4W K1 O2W 65.5(5) . . ?
O7T K1 O2W 63.2(4) 1_545 . ?
O5W K1 O2W 132.0(5) . . ?
O1W K1 O2W 127.6(5) . . ?
O56 K1 O2W 119.5(4) . . ?
O6W K1 O2W 72.5(5) 2_766 . ?
O3W K1 O2W 97.0(5) . . ?
O4W K1 K6 90.8(3) . 1_545 ?
O7T K1 K6 49.7(2) 1_545 1_545 ?
O5W K1 K6 113.1(3) . 1_545 ?
O1W K1 K6 81.5(4) . 1_545 ?
O56 K1 K6 166.0(3) . 1_545 ?
O6W K1 K6 43.1(3) 2_766 1_545 ?
O3W K1 K6 118.2(3) . 1_545 ?
O2W K1 K6 47.0(4) . 1_545 ?
O4W K1 K2 40.0(3) . . ?
O7T K1 K2 167.2(3) 1_545 . ?
O5W K1 K2 38.0(2) . . ?
O1W K1 K2 108.1(4) . . ?
O56 K1 K2 57.0(2) . . ?
O6W K1 K2 79.9(3) 2_766 . ?
O3W K1 K2 118.9(3) . . ?
O2W K1 K2 105.5(4) . . ?
K6 K1 K2 118.69(16) 1_545 . ?
O4W K1 K3 141.8(3) . 1_655 ?
O7T K1 K3 88.8(3) 1_545 1_655 ?
O5W K1 K3 70.1(3) . 1_655 ?
O1W K1 K3 33.9(4) . 1_655 ?
O56 K1 K3 81.0(2) . 1_655 ?
O6W K1 K3 106.8(3) 2_766 1_655 ?
O3W K1 K3 74.6(3) . 1_655 ?
O2W K1 K3 151.8(4) . 1_655 ?
K6 K1 K3 112.86(17) 1_545 1_655 ?
K2 K1 K3 102.01(12) . 1_655 ?
O5ZP K2 O4ZR 59.6(3) 1_655 1_655 ?
O5ZP K2 O5W 71.5(3) 1_655 . ?
O4ZR K2 O5W 68.6(3) 1_655 . ?
O5ZP K2 O46 149.4(3) 1_655 . ?
O4ZR K2 O46 149.6(3) 1_655 . ?
O5W K2 O46 106.3(3) . . ?
O5ZP K2 O4W 68.6(3) 1_655 . ?
O4ZR K2 O4W 121.6(3) 1_655 . ?
O5W K2 O4W 71.2(3) . . ?
O46 K2 O4W 81.6(3) . . ?
O5ZP K2 O6T 94.9(3) 1_655 2_766 ?
O4ZR K2 O6T 126.1(3) 1_655 2_766 ?
O5W K2 O6T 152.2(3) . 2_766 ?
O46 K2 O6T 72.8(3) . 2_766 ?
O4W K2 O6T 81.3(3) . 2_766 ?
O5ZP K2 O6ZP 31.2(3) 1_655 1_655 ?
O4ZR K2 O6ZP 55.9(3) 1_655 1_655 ?
O5W K2 O6ZP 98.6(3) . 1_655 ?
O46 K2 O6ZP 150.3(3) . 1_655 ?
O4W K2 O6ZP 91.5(3) . 1_655 ?
O6T K2 O6ZP 77.6(3) 2_766 1_655 ?
O5ZP K2 O45 143.4(3) 1_655 . ?
O4ZR K2 O45 97.5(3) 1_655 . ?
O5W K2 O45 73.6(3) . . ?
O46 K2 O45 53.6(3) . . ?
O4W K2 O45 109.7(3) . . ?
O6T K2 O45 121.3(3) 2_766 . ?
O6ZP K2 O45 152.8(3) 1_655 . ?
O5ZP K2 O4T 150.8(3) 1_655 . ?
O4ZR K2 O4T 101.9(3) 1_655 . ?
O5W K2 O4T 125.6(3) . . ?
O46 K2 O4T 55.4(3) . . ?
O4W K2 O4T 136.0(3) . . ?
O6T K2 O4T 77.7(3) 2_766 . ?
O6ZP K2 O4T 120.5(3) 1_655 . ?
O45 K2 O4T 54.1(3) . . ?
O5ZP K2 W4 176.4(2) 1_655 . ?
O4ZR K2 W4 117.2(2) 1_655 . ?
O5W K2 W4 105.9(2) . . ?
O46 K2 W4 33.33(18) . . ?
O4W K2 W4 113.3(3) . . ?
O6T K2 W4 88.4(2) 2_766 . ?
O6ZP K2 W4 149.5(2) 1_655 . ?
O45 K2 W4 33.40(18) . . ?
O4T K2 W4 29.1(2) . . ?
O5ZP K2 W6 74.8(2) 1_655 2_766 ?
O4ZR K2 W6 120.5(2) 1_655 2_766 ?
O5W K2 W6 131.2(2) . 2_766 ?
O46 K2 W6 86.1(2) . 2_766 ?
O4W K2 W6 64.0(3) . 2_766 ?
O6T K2 W6 22.93(19) 2_766 2_766 ?
O6ZP K2 W6 65.11(19) 1_655 2_766 ?
O45 K2 W6 139.3(2) . 2_766 ?
O4T K2 W6 100.6(2) . 2_766 ?
W4 K2 W6 108.81(9) . 2_766 ?
O5ZP K2 W11 81.3(2) 1_655 1_655 ?
O4ZR K2 W11 22.3(2) 1_655 1_655 ?
O5W K2 W11 68.6(2) . 1_655 ?
O46 K2 W11 127.3(2) . 1_655 ?
O4W K2 W11 135.6(3) . 1_655 ?
O6T K2 W11 134.9(2) 2_766 1_655 ?
O6ZP K2 W11 76.78(19) 1_655 1_655 ?
O45 K2 W11 76.10(19) . 1_655 ?
O4T K2 W11 84.2(2) . 1_655 ?
W4 K2 W11 95.36(8) . 1_655 ?
W6 K2 W11 138.41(9) 2_766 1_655 ?
O1T K3 O8T 145.0(4) . 2_665 ?
O1T K3 O1W 88.0(4) . 1_455 ?
O8T K3 O1W 113.9(5) 2_665 1_455 ?
O1T K3 O11W 147.5(6) . 1_455 ?
O8T K3 O11W 66.0(6) 2_665 1_455 ?
O1W K3 O11W 82.4(6) 1_455 1_455 ?
O1T K3 O5T 63.4(3) . 1_455 ?
O8T K3 O5T 145.7(4) 2_665 1_455 ?
O1W K3 O5T 76.2(4) 1_455 1_455 ?
O11W K3 O5T 84.1(6) 1_455 1_455 ?
O1T K3 O7W 71.9(4) . . ?
O8T K3 O7W 85.1(4) 2_665 . ?
O1W K3 O7W 79.4(5) 1_455 . ?
O11W K3 O7W 135.4(6) 1_455 . ?
O5T K3 O7W 129.2(4) 1_455 . ?
O1T K3 O28 92.9(3) . 2_665 ?
O8T K3 O28 52.1(3) 2_665 2_665 ?
O1W K3 O28 134.4(4) 1_455 2_665 ?
O11W K3 O28 115.8(6) 1_455 2_665 ?
O5T K3 O28 142.8(3) 1_455 2_665 ?
O7W K3 O28 58.0(4) . 2_665 ?
O1T K3 W8 121.4(3) . 2_665 ?
O8T K3 W8 23.6(2) 2_665 2_665 ?
O1W K3 W8 123.3(4) 1_455 2_665 ?
O11W K3 W8 89.3(5) 1_455 2_665 ?
O5T K3 W8 158.5(3) 1_455 2_665 ?
O7W K3 W8 68.3(3) . 2_665 ?
O28 K3 W8 29.04(16) 2_665 2_665 ?
O1T K3 K1 93.5(3) . 1_455 ?
O8T K3 K1 119.8(3) 2_665 1_455 ?
O1W K3 K1 32.2(4) 1_455 1_455 ?
O11W K3 K1 62.7(5) 1_455 1_455 ?
O5T K3 K1 51.9(2) 1_455 1_455 ?
O7W K3 K1 111.3(3) . 1_455 ?
O28 K3 K1 164.7(2) 2_665 1_455 ?
W8 K3 K1 140.33(18) 2_665 1_455 ?
K6 K4 O12W 140.0(7) . 2_766 ?
K6 K4 O10W 103.1(5) . 2_766 ?
O12W K4 O10W 41.1(7) 2_766 2_766 ?
K6 K4 O4T 61.3(3) . . ?
O12W K4 O4T 81.7(6) 2_766 . ?
O10W K4 O4T 61.2(5) 2_766 . ?
K6 K4 O10T 63.6(3) . 2_776 ?
O12W K4 O10T 95.6(6) 2_766 2_776 ?
O10W K4 O10T 57.5(4) 2_766 2_776 ?
O4T K4 O10T 77.1(3) . 2_776 ?
K6 K4 O11T 86.9(4) . 1_655 ?
O12W K4 O11T 96.6(6) 2_766 1_655 ?
O10W K4 O11T 118.5(5) 2_766 1_655 ?
O4T K4 O11T 73.0(3) . 1_655 ?
O10T K4 O11T 145.5(4) 2_776 1_655 ?
K6 K4 O101 133.4(4) . 1_655 ?
O12W K4 O101 75.8(6) 2_766 1_655 ?
O10W K4 O101 116.8(5) 2_766 1_655 ?
O4T K4 O101 118.1(3) . 1_655 ?
O10T K4 O101 160.4(4) 2_776 1_655 ?
O11T K4 O101 54.0(3) 1_655 1_655 ?
K6 K4 K4 142.3(4) . 2_876 ?
O12W K4 K4 64.7(6) 2_766 2_876 ?
O10W K4 K4 82.8(5) 2_766 2_876 ?
O4T K4 K4 143.1(4) . 2_876 ?
O10T K4 K4 90.9(3) 2_776 2_876 ?
O11T K4 K4 123.4(4) 1_655 2_876 ?
O101 K4 K4 69.5(3) 1_655 2_876 ?
K6 K4 W11 111.6(3) . 1_655 ?
O12W K4 W11 80.4(6) 2_766 1_655 ?
O10W K4 W11 114.3(4) 2_766 1_655 ?
O4T K4 W11 89.5(3) . 1_655 ?
O10T K4 W11 166.4(3) 2_776 1_655 ?
O11T K4 W11 25.1(2) 1_655 1_655 ?
O101 K4 W11 30.65(18) 1_655 1_655 ?
K4 K4 W11 99.0(3) 2_876 1_655 ?
K6 K4 K2 101.3(3) . . ?
O12W K4 K2 51.9(6) 2_766 . ?
O10W K4 K2 62.6(4) 2_766 . ?
O4T K4 K2 43.6(2) . . ?
O10T K4 K2 110.3(3) 2_776 . ?
O11T K4 K2 55.9(2) 1_655 . ?
O101 K4 K2 78.5(2) 1_655 . ?
K4 K4 K2 114.0(3) 2_876 . ?
W11 K4 K2 57.10(11) 1_655 . ?
K4 K6 O6W 99.4(4) . 2_776 ?
K4 K6 O4T 64.5(3) . . ?
O6W K6 O4T 157.6(5) 2_776 . ?
K4 K6 O10T 63.2(3) . 2_776 ?
O6W K6 O10T 80.6(4) 2_776 2_776 ?
O4T K6 O10T 78.2(4) . 2_776 ?
K4 K6 O47 116.3(4) . . ?
O6W K6 O47 142.7(5) 2_776 . ?
O4T K6 O47 58.2(3) . . ?
O10T K6 O47 124.0(4) 2_776 . ?
K4 K6 O2W 131.2(5) . 1_565 ?
O6W K6 O2W 76.9(5) 2_776 1_565 ?
O4T K6 O2W 101.5(5) . 1_565 ?
O10T K6 O2W 68.3(5) 2_776 1_565 ?
O47 K6 O2W 86.6(5) . 1_565 ?
K4 K6 O17W 99.7(7) . 1_665 ?
O6W K6 O17W 75.4(7) 2_776 1_665 ?
O4T K6 O17W 121.0(7) . 1_665 ?
O10T K6 O17W 147.6(7) 2_776 1_665 ?
O47 K6 O17W 87.9(7) . 1_665 ?
O2W K6 O17W 125.0(7) 1_565 1_665 ?
K4 K6 O7T 166.6(4) . . ?
O6W K6 O7T 87.7(4) 2_776 . ?
O4T K6 O7T 111.5(4) . . ?
O10T K6 O7T 129.6(4) 2_776 . ?
O47 K6 O7T 55.2(3) . . ?
O2W K6 O7T 61.3(5) 1_565 . ?
O17W K6 O7T 71.0(6) 1_665 . ?
K4 K6 W4 89.4(3) . . ?
O6W K6 W4 169.8(4) 2_776 . ?
O4T K6 W4 27.2(2) . . ?
O10T K6 W4 99.1(3) 2_776 . ?
O47 K6 W4 31.1(2) . . ?
O2W K6 W4 93.5(4) 1_565 . ?
O17W K6 W4 108.4(6) 1_665 . ?
O7T K6 W4 84.7(3) . . ?
K4 K6 W7 145.7(3) . . ?
O6W K6 W7 113.4(4) 2_776 . ?
O4T K6 W7 86.0(3) . . ?
O10T K6 W7 129.8(3) 2_776 . ?
O47 K6 W7 29.66(19) . . ?
O2W K6 W7 68.9(4) 1_565 . ?
O17W K6 W7 80.3(6) 1_665 . ?
O7T K6 W7 25.8(2) . . ?
W4 K6 W7 59.01(13) . . ?
K4 K6 K1 145.7(3) . 1_565 ?
O6W K6 K1 46.4(3) 2_776 1_565 ?
O4T K6 K1 146.2(4) . 1_565 ?
O10T K6 K1 101.4(3) 2_776 1_565 ?
O47 K6 K1 97.8(3) . 1_565 ?
O2W K6 K1 49.7(4) 1_565 1_565 ?
O17W K6 K1 77.1(6) 1_665 1_565 ?
O7T K6 K1 43.4(2) . 1_565 ?
W4 K6 K1 124.3(2) . 1_565 ?
W7 K6 K1 68.20(15) . 1_565 ?
O14W K7 O21W 79.1(9) . . ?
O14W K7 O9T 92.5(9) . 1_545 ?
O21W K7 O9T 63.6(4) . 1_545 ?
O14W K7 O23 73.6(9) . . ?
O21W K7 O23 126.0(5) . . ?
O9T K7 O23 159.5(5) 1_545 . ?
O14W K7 O13W 16.5(10) . . ?
O21W K7 O13W 74.6(8) . . ?
O9T K7 O13W 76.3(8) 1_545 . ?
O23 K7 O13W 88.6(8) . . ?
O14W K7 O3W 138.7(10) . . ?
O21W K7 O3W 136.9(5) . . ?
O9T K7 O3W 119.3(5) 1_545 . ?
O23 K7 O3W 68.0(4) . . ?
O13W K7 O3W 147.9(8) . . ?
O14W K7 O11W 138.6(10) . . ?
O21W K7 O11W 83.0(6) . . ?
O9T K7 O11W 112.2(6) 1_545 . ?
O23 K7 O11W 87.9(6) . . ?
O13W K7 O11W 149.3(9) . . ?
O3W K7 O11W 55.2(6) . . ?
O14W K7 O20W 62.2(9) . . ?
O21W K7 O20W 113.9(5) . . ?
O9T K7 O20W 66.9(4) 1_545 . ?
O23 K7 O20W 93.0(4) . . ?
O13W K7 O20W 53.1(7) . . ?
O3W K7 O20W 104.5(5) . . ?
O11W K7 O20W 157.5(7) . . ?
O14W K7 O79 142.2(9) . 1_545 ?
O21W K7 O79 96.4(4) . 1_545 ?
O9T K7 O79 53.5(3) 1_545 1_545 ?
O23 K7 O79 132.7(5) . 1_545 ?
O13W K7 O79 126.1(8) . 1_545 ?
O3W K7 O79 66.4(4) . 1_545 ?
O11W K7 O79 76.5(6) . 1_545 ?
O20W K7 O79 86.6(4) . 1_545 ?
O14W K7 O18W 110.3(11) . . ?
O21W K7 O18W 145.5(7) . . ?
O9T K7 O18W 82.6(6) 1_545 . ?
O23 K7 O18W 88.1(6) . . ?
O13W K7 O18W 104.8(9) . . ?
O3W K7 O18W 54.9(6) . . ?
O11W K7 O18W 105.5(8) . . ?
O20W K7 O18W 52.1(6) . . ?
O79 K7 O18W 55.2(6) 1_545 . ?
O14W K7 W9 113.7(9) . 1_545 ?
O21W K7 W9 79.4(3) . 1_545 ?
O9T K7 W9 23.6(2) 1_545 1_545 ?
O23 K7 W9 154.5(4) . 1_545 ?
O13W K7 W9 97.2(7) . 1_545 ?
O3W K7 W9 95.8(4) . 1_545 ?
O11W K7 W9 99.0(5) . 1_545 ?
O20W K7 W9 71.5(3) . 1_545 ?
O79 K7 W9 30.25(19) 1_545 1_545 ?
O18W K7 W9 66.4(6) . 1_545 ?
O14W K7 W2 79.5(8) . . ?
O21W K7 W2 104.9(4) . . ?
O9T K7 W2 167.3(4) 1_545 . ?
O23 K7 W2 25.3(2) . . ?
O13W K7 W2 96.0(7) . . ?
O3W K7 W2 72.4(3) . . ?
O11W K7 W2 69.5(5) . . ?
O20W K7 W2 116.7(3) . . ?
O79 K7 W2 136.8(3) 1_545 . ?
O18W K7 W2 109.4(6) . . ?
W9 K7 W2 166.8(3) 1_545 . ?
K1 O1W K3 113.9(6) . 1_655 ?
K6 O2W K1 83.3(5) 1_545 . ?
K1 O3W K7 157.3(5) . . ?
K1 O4W K2 102.4(4) . . ?
K2 O5W K1 103.7(4) . . ?
K6 O6W K1 90.6(4) 2_776 2_766 ?
K3 O11W K7 169.3(10) 1_655 . ?
O14W O13W K7 24.3(15) . . ?
O13W O14W K7 139(2) . . ?
O20W O17W K6 120.4(16) . 1_445 ?
O9W O18W K7 127(3) . . ?
O17W O20W K7 135.7(12) . . ?

loop_
_geom_bond_atom_site_label_1
_geom_bond_atom_site_label_2
_geom_bond_distance
_geom_bond_site_symmetry_2
_geom_bond_publ_flag
W1 O1T 1.714(10) . ?
W1 O111 1.903(10) . ?
W1 O19 1.913(9) . ?
W1 O13 1.916(9) . ?
W1 O12 1.940(10) . ?
W1 O1GE 2.279(9) . ?
W2 O2T 1.715(10) . ?
W2 O23 1.885(9) . ?
W2 O25 1.916(9) . ?
W2 O28 1.936(9) . ?
W2 O12 1.936(9) . ?
W2 O1GE 2.336(9) . ?
W2 K7 3.973(10) . ?
W3 O3T 1.718(10) . ?
W3 O3ZR 1.808(9) . ?
W3 O36 1.897(9) . ?
W3 O13 1.962(9) . ?
W3 O23 2.021(10) . ?
W3 O1GE 2.295(9) . ?
W4 O4T 1.717(10) . ?
W4 O47 1.883(9) . ?
W4 O410 1.903(9) . ?
W4 O46 1.946(9) . ?
W4 O45 1.947(10) . ?
W4 O2GE 2.267(9) . ?
W4 K2 3.532(3) . ?
W4 K6 3.635(8) . ?
W5 O5T 1.725(10) . ?
W5 O56 1.887(9) . ?
W5 O25 1.904(9) . ?
W5 O45 1.931(10) . ?
W5 O58 1.931(9) . ?
W5 O2GE 2.298(9) . ?
W6 O6T 1.717(9) . ?
W6 O1ZR 1.778(9) . ?
W6 O36 1.948(9) . ?
W6 O46 1.960(9) . ?
W6 O56 2.009(10) . ?
W6 O2GE 2.313(9) . ?
W6 K2 3.951(4) 2_766 ?
W7 O7T 1.726(10) . ?
W7 O710 1.846(10) . ?
W7 O79 1.923(10) . ?
W7 O47 1.954(9) . ?
W7 O78 1.967(10) . ?
W7 O3GE 2.281(9) . ?
W7 K6 3.864(8) . ?
W8 O8T 1.706(11) . ?
W8 O28 1.900(9) . ?
W8 O58 1.904(9) . ?
W8 O78 1.913(10) . ?
W8 O89 1.940(9) . ?
W8 O3GE 2.316(9) . ?
W8 K3 3.913(7) 2_665 ?
W9 O9T 1.725(10) . ?
W9 O911 1.858(9) . ?
W9 O19 1.906(9) . ?
W9 O89 1.938(10) . ?
W9 O79 1.947(10) . ?
W9 O3GE 2.319(9) . ?
W9 K7 3.863(10) 1_565 ?
W10 O10T 1.706(10) . ?
W10 O2ZR 1.822(9) . ?
W10 O101 1.911(9) . ?
W10 O410 1.940(9) . ?
W10 O710 2.016(10) . ?
W10 O4GE 2.262(9) . ?
W11 O11T 1.729(10) . ?
W11 O4ZR 1.801(9) . ?
W11 O111 1.929(10) . ?
W11 O101 1.967(9) . ?
W11 O911 2.007(9) . ?
W11 O4GE 2.258(9) . ?
W11 K4 3.856(7) 1_455 ?
W11 K2 3.997(4) 1_455 ?
Ge O4GE 1.729(9) . ?
Ge O3GE 1.731(9) . ?
Ge O2GE 1.742(9) . ?
Ge O1GE 1.742(9) . ?
Zr O3ZR 2.129(10) . ?
Zr O1ZR 2.149(9) . ?
Zr O2ZR 2.177(9) . ?
Zr O4ZR 2.183(9) . ?
Zr O5ZP 2.196(9) . ?
Zr O5ZP 2.207(9) 2_666 ?
Zr O6ZP 2.211(9) 2_666 ?
Zr O6ZP 2.215(9) . ?
Zr O4GE 2.631(9) . ?
Zr Zr 3.257(2) 2_666 ?
Zr K2 4.060(4) 1_455 ?
O1T K3 2.805(12) . ?
O4ZR K2 2.728(10) 1_455 ?
O4T K6 2.803(13) . ?
O4T K4 2.883(12) . ?
O4T K2 3.080(10) . ?
O5ZP O6ZP 1.529(13) . ?
O5ZP Zr 2.207(9) 2_666 ?
O5ZP K2 2.669(10) 1_455 ?
O5T K3 3.035(12) 1_655 ?
O6ZP Zr 2.211(9) 2_666 ?
O6ZP K2 2.941(9) 1_455 ?
O6T K2 2.878(11) 2_766 ?
O7T K1 2.782(11) 1_565 ?
O7T K6 3.089(13) . ?
O8T K3 2.911(13) 2_665 ?
O9T K7 2.772(14) 1_565 ?
O10T K4 2.890(12) 2_776 ?
O10T K6 2.902(13) 2_776 ?
O11T K4 2.926(13) 1_455 ?
O23 K7 2.775(14) . ?
O28 K3 3.393(12) 2_665 ?
O45 K2 3.060(10) . ?
O46 K2 2.802(9) . ?
O47 K6 2.954(13) . ?
O56 K1 2.896(10) . ?
O79 K7 3.295(14) 1_565 ?
O101 K4 3.253(12) 1_455 ?
K1 O4W 2.732(13) . ?
K1 O7T 2.782(11) 1_545 ?
K1 O5W 2.788(11) . ?
K1 O1W 2.815(19) . ?
K1 O6W 2.928(14) 2_766 ?
K1 O3W 2.961(14) . ?
K1 O2W 3.11(2) . ?
K1 K6 4.044(9) 1_545 ?
K1 K2 4.372(5) . ?
K1 K3 4.831(8) 1_655 ?
K2 O5ZP 2.669(10) 1_655 ?
K2 O4ZR 2.728(10) 1_655 ?
K2 O5W 2.771(12) . ?
K2 O4W 2.877(13) . ?
K2 O6T 2.878(11) 2_766 ?
K2 O6ZP 2.941(10) 1_655 ?
K2 W6 3.951(4) 2_766 ?
K2 W11 3.997(4) 1_655 ?
K3 O8T 2.911(13) 2_665 ?
K3 O1W 2.95(2) 1_455 ?
K3 O11W 2.95(3) 1_455 ?
K3 O5T 3.035(12) 1_455 ?
K3 O7W 3.048(17) . ?
K3 O28 3.393(12) 2_665 ?
K3 W8 3.913(7) 2_665 ?
K3 K1 4.831(8) 1_455 ?
K4 K6 2.594(11) . ?
K4 O12W 2.73(3) 2_766 ?
K4 O10W 2.80(2) 2_766 ?
K4 O10T 2.890(12) 2_776 ?
K4 O11T 2.926(13) 1_655 ?
K4 O101 3.253(12) 1_655 ?
K4 K4 3.835(15) 2_876 ?
K4 W11 3.856(7) 1_655 ?
K6 O6W 2.761(16) 2_776 ?
K6 O10T 2.902(13) 2_776 ?
K6 O2W 2.98(2) 1_565 ?
K6 O17W 2.99(3) 1_665 ?
K6 K1 4.044(9) 1_565 ?
K7 O14W 1.76(3) . ?
K7 O21W 2.661(16) . ?
K7 O9T 2.772(14) 1_545 ?
K7 O13W 2.79(4) . ?
K7 O3W 2.964(17) . ?
K7 O11W 3.10(3) . ?
K7 O20W 3.200(15) . ?
K7 O79 3.295(14) 1_545 ?
K7 O18W 3.34(3) . ?
K7 W9 3.863(10) 1_545 ?
O1W K3 2.95(2) 1_655 ?
O2W K6 2.98(2) 1_545 ?
O6W K6 2.761(16) 2_776 ?
O6W K1 2.928(14) 2_766 ?
O9W O18W 1.25(6) . ?
O10W K4 2.80(2) 2_766 ?
O11W K3 2.95(3) 1_655 ?
O12W K4 2.73(3) 2_766 ?
O13W O14W 1.21(4) . ?
O17W O20W 1.57(3) . ?
O17W K6 2.99(3) 1_445 ?
